data_2220775
loop_
_publ_author_name
'Varghese, Digna'
'Arun, V.'
'Sebastian, Manju'
'Leeju, P.'
'Varsha, G.'
'Yusuff, K. K. M.'

_publ_section_title <i>N</i>,<i>N</i>'-Bis[(<i>E</i>)-quinoxalin-2-ylmethylidene]ethane-1,2-diamine
_journal_coeditor_code FJ2185
_journal_issue 2
_journal_name_full 'Acta Crystallographica Section E'
_journal_page_first o435
_journal_paper_doi 10.1107/S1600536809003006
_journal_volume 65
_journal_year 2009
_chemical_formula_iupac 'C20 H16 N6'
_chemical_formula_moiety 'C20 H16 N6'
_chemical_formula_sum 'C20 H16 N6'
_chemical_formula_weight 340.39
_chemical_name_systematic <i>N</i>,<i>N</i>'-Bis[(<i>E</i>)-quinoxalin-2-ylmethylidene]ethane-1,2-diamine
_space_group_IT_number 2
_symmetry_cell_setting triclinic
_symmetry_space_group_name_Hall '-P 1'
_symmetry_space_group_name_H-M 'P -1'
_atom_sites_solution_hydrogens geom
_atom_sites_solution_primary direct
_atom_sites_solution_secondary difmap
_audit_creation_method SHELXL-97
_cell_angle_alpha 101.674(6)
_cell_angle_beta 96.233(6)
_cell_angle_gamma 116.046(5)
_cell_formula_units_Z 1
_cell_length_a 6.888(2)
_cell_length_b 7.381(3)
_cell_length_c 9.638(4)
_cell_measurement_reflns_used 1465
_cell_measurement_temperature 298(2)
_cell_measurement_theta_max 25.00
_cell_measurement_theta_min 2.25
_cell_volume 420.1(3)
_computing_cell_refinement 'SAINT (Bruker, 2000)'
_computing_data_collection 'SMART (Bruker, 2000)'
_computing_data_reduction 'SAINT (Bruker, 2000)'
_computing_molecular_graphics 'SHELXTL (Farrugia, 1997)'
_computing_publication_material 'SHELXL97 (Sheldrick, 2008) and PLATON (Spek, 2003)'
_computing_structure_refinement 'SHELXL97 (Sheldrick, 2008)'
_computing_structure_solution 'SHELXS97 (Sheldrick, 2008)'
_diffrn_ambient_temperature 298(2)
_diffrn_measured_fraction_theta_full 0.997
_diffrn_measured_fraction_theta_max 0.997
_diffrn_measurement_device_type 'Bruker SMART CCD area-detector'
_diffrn_measurement_method '\f and \w'
_diffrn_radiation_monochromator graphite
_diffrn_radiation_source 'fine-focus sealed tube'
_diffrn_radiation_type MoK\a
_diffrn_radiation_wavelength 0.71073
_diffrn_reflns_av_R_equivalents 0.0252
_diffrn_reflns_av_sigmaI/netI 0.0288
_diffrn_reflns_limit_h_max 8
_diffrn_reflns_limit_h_min -8
_diffrn_reflns_limit_k_max 8
_diffrn_reflns_limit_k_min -8
_diffrn_reflns_limit_l_max 11
_diffrn_reflns_limit_l_min -11
_diffrn_reflns_number 3956
_diffrn_reflns_theta_full 25.00
_diffrn_reflns_theta_max 25.00
_diffrn_reflns_theta_min 2.21
_exptl_absorpt_coefficient_mu 0.085
_exptl_absorpt_correction_T_max 0.9948
_exptl_absorpt_correction_T_min 0.9668
_exptl_absorpt_correction_type multi-scan
_exptl_absorpt_process_details '(SADABS; Sheldrick, 2001)'
_exptl_crystal_colour yellow
_exptl_crystal_density_diffrn 1.345
_exptl_crystal_density_method 'not measured'
_exptl_crystal_description plate
_exptl_crystal_F_000 178
_exptl_crystal_size_max 0.40
_exptl_crystal_size_mid 0.24
_exptl_crystal_size_min 0.18
_refine_diff_density_max 0.131
_refine_diff_density_min -0.212
_refine_ls_extinction_method none
_refine_ls_goodness_of_fit_ref 1.268
_refine_ls_hydrogen_treatment constr
_refine_ls_matrix_type full
_refine_ls_number_parameters 118
_refine_ls_number_reflns 1465
_refine_ls_number_restraints 0
_refine_ls_restrained_S_all 1.268
_refine_ls_R_factor_all 0.0837
_refine_ls_R_factor_gt 0.0714
_refine_ls_shift/su_max 0.000
_refine_ls_shift/su_mean 0.000
_refine_ls_structure_factor_coef Fsqd
_refine_ls_weighting_details 'calc w=1/[\s^2^(Fo^2^)+(0.0542P)^2^+0.1572P] where P=(Fo^2^+2Fc^2^)/3'
_refine_ls_weighting_scheme calc
_refine_ls_wR_factor_gt 0.1584
_refine_ls_wR_factor_ref 0.1643
_reflns_number_gt 1239
_reflns_number_total 1465
_reflns_threshold_expression I>2\s(I)
_cod_data_source_file fj2185.cif
_cod_data_source_block I
_cod_database_code 2220775
_cod_database_fobs_code 2220775

loop_
_symmetry_equiv_pos_as_xyz
'x, y, z'
'-x, -y, -z'

loop_
_atom_site_type_symbol
_atom_site_label
_atom_site_fract_x
_atom_site_fract_y
_atom_site_fract_z
_atom_site_U_iso_or_equiv
_atom_site_adp_type
_atom_site_calc_flag
_atom_site_refinement_flags
_atom_site_occupancy
_atom_site_disorder_assembly
_atom_site_disorder_group
N N1 0.4604(3) 0.2446(3) 0.5782(2) 0.0439(6) Uani d . 1 . .
N N2 0.0673(3) 0.2571(3) 0.4735(2) 0.0405(6) Uani d . 1 . .
N N3 0.0679(3) 0.3587(3) 0.8476(2) 0.0425(6) Uani d . 1 . .
C C1 0.5203(4) 0.1943(4) 0.3355(3) 0.0482(7) Uani d . 1 . .
H H1 0.6488 0.1881 0.3682 0.058 Uiso calc R 1 . .
C C2 0.4561(5) 0.1772(4) 0.1921(3) 0.0518(8) Uani d . 1 . .
H H2 0.5425 0.1608 0.1280 0.062 Uiso calc R 1 . .
C C3 0.2624(5) 0.1841(4) 0.1406(3) 0.0522(8) Uani d . 1 . .
H H3 0.2216 0.1735 0.0429 0.063 Uiso calc R 1 . .
C C4 0.1338(4) 0.2062(4) 0.2329(3) 0.0473(7) Uani d . 1 . .
H H4 0.0032 0.2070 0.1975 0.057 Uiso calc R 1 . .
C C5 0.1963(4) 0.2279(4) 0.3820(3) 0.0374(6) Uani d . 1 . .
C C6 0.3918(4) 0.2210(4) 0.4334(3) 0.0381(6) Uani d . 1 . .
C C7 0.3349(4) 0.2733(4) 0.6617(3) 0.0429(7) Uani d . 1 . .
H H7 0.3764 0.2897 0.7604 0.051 Uiso calc R 1 . .
C C8 0.1382(4) 0.2813(4) 0.6116(3) 0.0371(6) Uani d . 1 . .
C C9 0.0064(4) 0.3217(4) 0.7124(3) 0.0419(6) Uani d . 1 . .
H H9 -0.1251 0.3198 0.6754 0.050 Uiso calc R 1 . .
C C10 -0.0707(4) 0.3998(4) 0.9395(3) 0.0438(7) Uani d . 1 . .
H H10A -0.1415 0.2835 0.9804 0.053 Uiso calc R 1 . .
H H10B -0.1857 0.4133 0.8820 0.053 Uiso calc R 1 . .

loop_
_atom_site_aniso_label
_atom_site_aniso_U_11
_atom_site_aniso_U_22
_atom_site_aniso_U_33
_atom_site_aniso_U_12
_atom_site_aniso_U_13
_atom_site_aniso_U_23
N1 0.0419(12) 0.0551(14) 0.0405(12) 0.0272(11) 0.0095(10) 0.0150(10)
N2 0.0409(12) 0.0465(13) 0.0350(12) 0.0231(11) 0.0064(9) 0.0084(10)
N3 0.0463(13) 0.0504(13) 0.0342(12) 0.0257(11) 0.0108(9) 0.0113(10)
C1 0.0440(15) 0.0514(17) 0.0495(16) 0.0233(14) 0.0136(13) 0.0113(13)
C2 0.0565(18) 0.0512(17) 0.0433(16) 0.0210(14) 0.0221(13) 0.0093(13)
C3 0.0596(18) 0.0568(18) 0.0332(14) 0.0228(15) 0.0095(13) 0.0101(13)
C4 0.0497(16) 0.0554(18) 0.0345(14) 0.0243(14) 0.0039(12) 0.0122(12)
C5 0.0375(14) 0.0327(13) 0.0385(14) 0.0138(11) 0.0077(11) 0.0098(11)
C6 0.0380(13) 0.0377(14) 0.0372(13) 0.0173(12) 0.0074(11) 0.0096(11)
C7 0.0448(15) 0.0524(16) 0.0313(13) 0.0233(13) 0.0052(11) 0.0127(12)
C8 0.0368(13) 0.0367(14) 0.0357(14) 0.0173(11) 0.0061(11) 0.0071(11)
C9 0.0414(15) 0.0457(16) 0.0406(15) 0.0229(13) 0.0076(12) 0.0113(12)
C10 0.0443(15) 0.0528(17) 0.0368(14) 0.0235(13) 0.0139(11) 0.0139(12)

loop_
_atom_type_symbol
_atom_type_description
_atom_type_scat_dispersion_real
_atom_type_scat_dispersion_imag
_atom_type_scat_source
C C 0.0033 0.0016 'International Tables Vol C Tables 4.2.6.8 and 6.1.1.4'
H H 0.0000 0.0000 'International Tables Vol C Tables 4.2.6.8 and 6.1.1.4'
N N 0.0061 0.0033 'International Tables Vol C Tables 4.2.6.8 and 6.1.1.4'

loop_
_geom_angle_atom_site_label_1
_geom_angle_atom_site_label_2
_geom_angle_atom_site_label_3
_geom_angle_site_symmetry_1
_geom_angle_site_symmetry_3
_geom_angle
_geom_angle_publ_flag
C7 N1 C6 . . 115.8(2) no
C8 N2 C5 . . 116.2(2) no
C9 N3 C10 . . 117.9(2) no
C2 C1 C6 . . 119.9(3) no
C2 C1 H1 . . 120.1 no
C6 C1 H1 . . 120.1 no
C1 C2 C3 . . 121.0(3) no
C1 C2 H2 . . 119.5 no
C3 C2 H2 . . 119.5 no
C4 C3 C2 . . 120.1(3) no
C4 C3 H3 . . 120.0 no
C2 C3 H3 . . 120.0 no
C3 C4 C5 . . 120.7(3) no
C3 C4 H4 . . 119.7 no
C5 C4 H4 . . 119.7 no
N2 C5 C6 . . 121.6(2) no
N2 C5 C4 . . 119.4(2) no
C6 C5 C4 . . 119.0(2) no
N1 C6 C1 . . 119.7(2) no
N1 C6 C5 . . 120.9(2) no
C1 C6 C5 . . 119.4(2) no
N1 C7 C8 . . 124.0(2) no
N1 C7 H7 . . 118.0 no
C8 C7 H7 . . 118.0 no
N2 C8 C7 . . 121.6(2) no
N2 C8 C9 . . 116.9(2) no
C7 C8 C9 . . 121.5(2) no
N3 C9 C8 . . 121.5(2) no
N3 C9 H9 . . 119.3 no
C8 C9 H9 . . 119.3 no
N3 C10 C10 . . 109.5(3) no
N3 C10 H10A . . 109.8 no
C10 C10 H10A . . 109.8 no
N3 C10 H10B . . 109.8 no
C10 C10 H10B . . 109.8 no
H10A C10 H10B . . 108.2 no

loop_
_geom_bond_atom_site_label_1
_geom_bond_atom_site_label_2
_geom_bond_site_symmetry_2
_geom_bond_distance
_geom_bond_publ_flag
N1 C7 . 1.298(3) no
N1 C6 . 1.373(3) no
N2 C8 . 1.315(3) no
N2 C5 . 1.369(3) no
N3 C9 . 1.260(3) no
N3 C10 . 1.455(3) no
C1 C2 . 1.367(4) no
C1 C6 . 1.404(3) no
C1 H1 . 0.9300 no
C2 C3 . 1.398(4) no
C2 H2 . 0.9300 no
C3 C4 . 1.357(4) no
C3 H3 . 0.9300 no
C4 C5 . 1.410(3) no
C4 H4 . 0.9300 no
C5 C6 . 1.409(3) no
C7 C8 . 1.418(3) no
C7 H7 . 0.9300 no
C8 C9 . 1.472(3) no
C9 H9 . 0.9300 no
C10 C10 2_567 1.512(5) no
C10 H10A . 0.9700 no
C10 H10B . 0.9700 no

loop_
_geom_hbond_atom_site_label_D
_geom_hbond_atom_site_label_H
_geom_hbond_atom_site_label_A
_geom_hbond_site_symmetry_A
_geom_hbond_distance_DH
_geom_hbond_distance_HA
_geom_hbond_distance_DA
_geom_hbond_angle_DHA
_geom_hbond_publ_flag
C1 H1 N2 1_655 0.93 2.73 3.647(4) 168 yes
C9 H9 N1 1_455 0.93 2.67 3.593(3) 169 yes
